data_2239774
loop_
_publ_author_name
'de Oliveira, Adriano Bof'
'Beck, Johannes'
'Daniels, J\"org'
'Feitosa, B\'arbara Regina Santos'

_publ_section_title
;
 4-Hydroxy-3-methoxybenzaldehyde 4-ethylthiosemicarbazone
;
_journal_issue 8
_journal_name_full 'Acta Crystallographica Section E'
_journal_page_first o868
_journal_paper_doi 10.1107/S1600536814016018
_journal_volume 70
_journal_year 2014
_chemical_formula_moiety 'C11 H15 N3 O2 S'
_chemical_formula_sum 'C11 H15 N3 O2 S'
_chemical_formula_weight 253.32
_chemical_name_common '4-Hydroxy-3-methoxybenzaldehyde 4-ethylthiosemicarbazone'
_chemical_name_systematic
;
4-Hydroxy-3-methoxybenzaldehyde 4-ethylthiosemicarbazone
;
_space_group_IT_number 33
_symmetry_cell_setting orthorhombic
_symmetry_space_group_name_Hall 'P 2c -2n'
_symmetry_space_group_name_H-M 'P n a 21'
_atom_sites_solution_hydrogens geom
_atom_sites_solution_primary direct
_atom_sites_solution_secondary difmap
_audit_creation_method SHELXL-97
_cell_angle_alpha 90.00
_cell_angle_beta 90.00
_cell_angle_gamma 90.00
_cell_formula_units_Z 4
_cell_length_a 8.9962(2)
_cell_length_b 16.1159(2)
_cell_length_c 8.54910(10)
_cell_measurement_reflns_used 31793
_cell_measurement_temperature 293(2)
_cell_measurement_theta_max 27.485
_cell_measurement_theta_min 2.91
_cell_volume 1239.46(3)
_computing_cell_refinement 'HKL Scalepack (Otwinowski & Minor, 1997)'
_computing_data_collection 'COLLECT (Nonius, 1998)'
_computing_data_reduction 'HKL, Denzo and Scalepack (Otwinowski & Minor, 1997)'
_computing_molecular_graphics 'DIAMOND (Brandenburg, 2006)'
_computing_publication_material 'publCIF (Westrip, 2010)'
_computing_structure_refinement 'SHELXL97 (Sheldrick, 2008)'
_computing_structure_solution 'SHELXS97 (Sheldrick, 2008)'
_diffrn_ambient_temperature 293(2)
_diffrn_detector_area_resol_mean 9
_diffrn_measured_fraction_theta_full 0.998
_diffrn_measured_fraction_theta_max 0.998
_diffrn_measurement_device_type 'Nonius Kappa CCD'
_diffrn_measurement_method 'CCD rotation images, thick slices'
_diffrn_radiation_monochromator graphite
_diffrn_radiation_type MoK\a
_diffrn_radiation_wavelength 0.71073
_diffrn_reflns_av_R_equivalents 0.0497
_diffrn_reflns_av_sigmaI/netI 0.0276
_diffrn_reflns_limit_h_max 11
_diffrn_reflns_limit_h_min -11
_diffrn_reflns_limit_k_max 20
_diffrn_reflns_limit_k_min -20
_diffrn_reflns_limit_l_max 11
_diffrn_reflns_limit_l_min -11
_diffrn_reflns_number 22619
_diffrn_reflns_theta_full 27.49
_diffrn_reflns_theta_max 27.49
_diffrn_reflns_theta_min 3.39
_exptl_absorpt_coefficient_mu 0.255
_exptl_absorpt_correction_T_max 0.9900
_exptl_absorpt_correction_T_min 0.9387
_exptl_absorpt_correction_type multi-scan
_exptl_absorpt_process_details '(Blessing, 1995)'
_exptl_crystal_colour yellow
_exptl_crystal_density_diffrn 1.358
_exptl_crystal_density_method 'not measured'
_exptl_crystal_description Prism
_exptl_crystal_F_000 536
_exptl_crystal_size_max 0.145
_exptl_crystal_size_mid 0.125
_exptl_crystal_size_min 0.119
_refine_diff_density_max 0.146
_refine_diff_density_min -0.233
_refine_ls_abs_structure_details 'Flack (1983), <b>???? Friedel pairs</b>'
_refine_ls_abs_structure_Flack 0.03(6)
_refine_ls_extinction_method none
_refine_ls_goodness_of_fit_ref 1.014
_refine_ls_hydrogen_treatment refall
_refine_ls_matrix_type full
_refine_ls_number_parameters 214
_refine_ls_number_reflns 2837
_refine_ls_number_restraints 1
_refine_ls_restrained_S_all 1.014
_refine_ls_R_factor_all 0.0367
_refine_ls_R_factor_gt 0.0304
_refine_ls_shift/su_max 0.000
_refine_ls_shift/su_mean 0.000
_refine_ls_structure_factor_coef Fsqd
_refine_ls_weighting_details 'calc w=1/[\s^2^(Fo^2^)+(0.0355P)^2^+0.3575P] where P=(Fo^2^+2Fc^2^)/3'
_refine_ls_weighting_scheme calc
_refine_ls_wR_factor_gt 0.0676
_refine_ls_wR_factor_ref 0.0710
_reflns_number_gt 2590
_reflns_number_total 2837
_reflns_threshold_expression >2sigma(I)
_cod_data_source_file bx2462sup1.cif
_cod_data_source_block I
_cod_database_code 2239774
_cod_database_fobs_code 2239774

loop_
_symmetry_equiv_pos_as_xyz
'x, y, z'
'-x, -y, z+1/2'
'-x+1/2, y+1/2, z+1/2'
'x+1/2, -y+1/2, z'

loop_
_atom_site_type_symbol
_atom_site_label
_atom_site_fract_x
_atom_site_fract_y
_atom_site_fract_z
_atom_site_U_iso_or_equiv
_atom_site_adp_type
_atom_site_calc_flag
_atom_site_occupancy
_atom_site_symmetry_multiplicity
S S1 -0.13718(5) -0.18485(2) -0.32559(6) 0.02743(12) Uani d 1 1
O O1 0.63909(13) 0.01577(7) -0.84398(16) 0.0256(3) Uani d 1 1
O O2 0.77231(14) -0.08623(8) -1.02714(15) 0.0254(3) Uani d 1 1
N N1 0.21760(16) -0.15200(8) -0.58307(17) 0.0196(3) Uani d 1 1
N N2 0.10393(16) -0.18657(9) -0.49707(18) 0.0212(3) Uani d 1 1
N N3 0.03634(18) -0.05684(9) -0.41867(19) 0.0210(3) Uani d 1 1
C C1 0.42396(18) -0.17397(10) -0.7544(2) 0.0189(3) Uani d 1 1
C C2 0.47154(19) -0.09078(10) -0.7448(2) 0.0190(3) Uani d 1 1
C C3 0.58669(18) -0.06350(9) -0.8387(2) 0.0195(3) Uani d 1 1
C C4 0.65784(18) -0.11894(11) -0.9413(2) 0.0193(3) Uani d 1 1
C C5 0.61052(19) -0.20035(11) -0.9515(2) 0.0211(3) Uani d 1 1
C C6 0.49352(18) -0.22780(10) -0.8580(2) 0.0208(3) Uani d 1 1
C C7 0.29879(19) -0.20341(11) -0.6600(2) 0.0199(3) Uani d 1 1
C C8 0.00811(18) -0.13729(10) -0.4166(2) 0.0194(3) Uani d 1 1
C C9 -0.0612(2) 0.00841(10) -0.3584(2) 0.0242(4) Uani d 1 1
C C10 -0.1481(2) 0.04899(14) -0.4896(2) 0.0328(4) Uani d 1 1
C C11 0.5543(2) 0.07826(11) -0.7660(3) 0.0306(4) Uani d 1 1
H HO2 0.795(3) -0.1171(16) -1.105(3) 0.052(8) Uiso d 1 1
H HN2 0.094(2) -0.2387(13) -0.487(2) 0.019(5) Uiso d 1 1
H HN3 0.109(2) -0.0442(13) -0.461(2) 0.022(5) Uiso d 1 1
H H2 0.425(2) -0.0549(12) -0.676(2) 0.022(5) Uiso d 1 1
H H5 0.664(2) -0.2354(12) -1.029(2) 0.021(5) Uiso d 1 1
H H6 0.461(2) -0.2851(12) -0.866(2) 0.026(5) Uiso d 1 1
H H7 0.2793(19) -0.2637(12) -0.662(2) 0.017(4) Uiso d 1 1
H H9A 0.008(2) 0.0526(12) -0.307(2) 0.023(5) Uiso d 1 1
H H9B -0.129(2) -0.0134(12) -0.279(2) 0.022(5) Uiso d 1 1
H H10A -0.078(3) 0.0751(15) -0.573(3) 0.047(7) Uiso d 1 1
H H10B -0.212(2) 0.0056(12) -0.544(3) 0.028(5) Uiso d 1 1
H H10C -0.215(3) 0.0921(15) -0.450(3) 0.046(6) Uiso d 1 1
H H11A 0.604(2) 0.1297(13) -0.788(3) 0.032(6) Uiso d 1 1
H H11B 0.448(3) 0.0771(13) -0.803(3) 0.038(6) Uiso d 1 1
H H11C 0.553(3) 0.0652(14) -0.645(3) 0.045(7) Uiso d 1 1

loop_
_atom_site_aniso_label
_atom_site_aniso_U_11
_atom_site_aniso_U_22
_atom_site_aniso_U_33
_atom_site_aniso_U_12
_atom_site_aniso_U_13
_atom_site_aniso_U_23
S1 0.0304(2) 0.02365(19) 0.0283(2) -0.00829(17) 0.0134(2) -0.0068(2)
O1 0.0267(6) 0.0195(5) 0.0305(7) -0.0043(5) 0.0100(6) -0.0047(6)
O2 0.0264(6) 0.0264(6) 0.0234(7) -0.0068(5) 0.0098(5) -0.0045(5)
N1 0.0187(7) 0.0211(7) 0.0190(7) -0.0021(6) 0.0033(6) 0.0017(6)
N2 0.0221(7) 0.0163(7) 0.0253(8) -0.0019(6) 0.0089(6) 0.0004(6)
N3 0.0207(7) 0.0180(7) 0.0244(8) -0.0002(6) 0.0054(6) 0.0001(6)
C1 0.0183(8) 0.0217(8) 0.0168(7) 0.0011(6) -0.0002(7) 0.0038(6)
C2 0.0181(8) 0.0205(8) 0.0182(8) 0.0023(6) 0.0014(7) -0.0012(7)
C3 0.0207(7) 0.0184(7) 0.0192(8) -0.0006(6) -0.0001(7) 0.0011(7)
C4 0.0191(8) 0.0235(8) 0.0154(7) -0.0009(6) 0.0022(7) 0.0021(6)
C5 0.0217(8) 0.0217(8) 0.0200(9) 0.0020(6) 0.0019(7) -0.0016(7)
C6 0.0209(8) 0.0188(7) 0.0226(8) -0.0005(6) 0.0008(7) 0.0013(7)
C7 0.0212(8) 0.0202(8) 0.0182(8) 0.0006(7) 0.0006(7) 0.0013(7)
C8 0.0208(8) 0.0213(8) 0.0162(7) -0.0021(7) 0.0002(7) -0.0015(7)
C9 0.0299(9) 0.0190(7) 0.0238(9) 0.0026(7) 0.0081(8) -0.0024(7)
C10 0.0321(10) 0.0347(10) 0.0316(10) 0.0121(9) 0.0042(9) -0.0003(9)
C11 0.0323(11) 0.0192(9) 0.0404(12) -0.0005(8) 0.0100(9) -0.0054(8)

loop_
_atom_type_symbol
_atom_type_description
_atom_type_scat_dispersion_real
_atom_type_scat_dispersion_imag
_atom_type_scat_source
C C 0.0033 0.0016 'International Tables Vol C Tables 4.2.6.8 and 6.1.1.4'
H H 0.0000 0.0000 'International Tables Vol C Tables 4.2.6.8 and 6.1.1.4'
N N 0.0061 0.0033 'International Tables Vol C Tables 4.2.6.8 and 6.1.1.4'
O O 0.0106 0.0060 'International Tables Vol C Tables 4.2.6.8 and 6.1.1.4'
S S 0.1246 0.1234 'International Tables Vol C Tables 4.2.6.8 and 6.1.1.4'

loop_
_geom_angle_atom_site_label_1
_geom_angle_atom_site_label_2
_geom_angle_atom_site_label_3
_geom_angle_site_symmetry_1
_geom_angle_site_symmetry_3
_geom_angle
C3 O1 C11 . . 117.43(14)
C4 O2 HO2 . . 112.0(18)
C7 N1 N2 . . 115.75(14)
C8 N2 N1 . 1 120.31(14)
C8 N2 N1 . . 120.31(14)
C8 N2 HN2 . . 117.5(13)
N1 N2 HN2 1 . 122.1(13)
N1 N2 HN2 . . 122.1(13)
C8 N3 C9 . . 125.82(15)
C8 N3 HN3 . . 115.3(16)
C9 N3 HN3 . . 118.8(16)
C6 C1 C2 . . 119.64(15)
C6 C1 C7 . . 119.69(15)
C2 C1 C7 . . 120.63(15)
C3 C2 C1 . . 119.74(15)
C3 C2 H2 . . 120.7(12)
C1 C2 H2 . . 119.5(12)
O1 C3 C2 . . 125.22(15)
O1 C3 C4 . . 114.69(14)
C2 C3 C4 . . 120.09(14)
O2 C4 C5 . . 124.25(15)
O2 C4 C3 . . 115.59(14)
C5 C4 C3 . . 120.17(15)
C4 C5 C6 . . 119.85(16)
C4 C5 H5 . . 115.7(11)
C6 C5 H5 . . 124.4(11)
C1 C6 C5 . . 120.50(15)
C1 C6 H6 . . 120.4(12)
C5 C6 H6 . . 119.1(12)
N1 C7 C1 1 . 120.67(15)
N1 C7 C1 . . 120.67(15)
N1 C7 H7 1 . 122.7(11)
N1 C7 H7 . . 122.7(11)
C1 C7 H7 . . 116.6(11)
N3 C8 N2 . . 116.42(15)
N3 C8 S1 . . 126.51(13)
N2 C8 S1 . . 117.07(12)
N3 C9 C10 . . 111.04(15)
N3 C9 H9A . . 106.1(10)
C10 C9 H9A . . 109.0(11)
N3 C9 H9B . . 111.2(11)
C10 C9 H9B . . 110.1(11)
H9A C9 H9B . . 109.3(16)
C9 C10 H10A . . 111.8(14)
C9 C10 H10B . . 109.3(12)
H10A C10 H10B . . 108.0(18)
C9 C10 H10C . . 111.4(15)
H10A C10 H10C . . 109(2)
H10B C10 H10C . . 107.4(17)
O1 C11 H11A . . 105.6(12)
O1 C11 H11B . . 110.1(13)
H11A C11 H11B . . 113.4(17)
O1 C11 H11C . . 108.9(13)
H11A C11 H11C . . 111.5(19)
H11B C11 H11C . . 107(2)

loop_
_geom_bond_atom_site_label_1
_geom_bond_atom_site_label_2
_geom_bond_site_symmetry_2
_geom_bond_distance
S1 C8 . 1.7035(17)
O1 C3 . 1.3625(18)
O1 C11 . 1.429(2)
O2 C4 . 1.370(2)
O2 HO2 . 0.86(3)
N1 C7 . 1.286(2)
N1 N2 . 1.377(2)
N2 C8 . 1.359(2)
N2 N1 1 1.377(2)
N2 HN2 . 0.85(2)
N3 C8 . 1.321(2)
N3 C9 . 1.463(2)
N3 HN3 . 0.77(2)
C1 C6 . 1.389(2)
C1 C2 . 1.410(2)
C1 C7 . 1.464(2)
C2 C3 . 1.382(2)
C2 H2 . 0.93(2)
C3 C4 . 1.406(2)
C4 C5 . 1.382(2)
C5 C6 . 1.394(2)
C5 H5 . 0.99(2)
C6 H6 . 0.97(2)
C7 N1 1 1.286(2)
C7 H7 . 0.988(18)
C9 C10 . 1.515(3)
C9 H9A . 1.046(19)
C9 H9B . 0.98(2)
C10 H10A . 1.04(3)
C10 H10B . 1.02(2)
C10 H10C . 0.98(3)
C11 H11A . 0.96(2)
C11 H11B . 1.00(2)
C11 H11C . 1.06(3)

loop_
_geom_hbond_atom_site_label_D
_geom_hbond_atom_site_label_H
_geom_hbond_atom_site_label_A
_geom_hbond_site_symmetry_A
_geom_hbond_distance_DH
_geom_hbond_distance_HA
_geom_hbond_distance_DA
_geom_hbond_angle_DHA
O2 HO2 S1 1_654 0.86(3) 2.26(3) 3.1144(14) 173(2)
N3 HN3 N1 1 0.77(2) 2.25(2) 2.643(2) 112.4(19)
N3 HN3 O2 2_655 0.77(2) 2.43(2) 3.023(2) 135(2)
N3 HN3 O1 2_655 0.77(2) 2.52(2) 3.061(2) 128.3(19)

loop_
_geom_torsion_atom_site_label_1
_geom_torsion_atom_site_label_2
_geom_torsion_atom_site_label_3
_geom_torsion_atom_site_label_4
_geom_torsion_site_symmetry_1
_geom_torsion_site_symmetry_4
_geom_torsion
C7 N1 N2 C8 . . -177.34(16)
C6 C1 C2 C3 . . 0.1(3)
C7 C1 C2 C3 . . -177.84(15)
C11 O1 C3 C2 . . -10.6(3)
C11 O1 C3 C4 . . 168.32(16)
C1 C2 C3 O1 . . 177.64(16)
C1 C2 C3 C4 . . -1.2(3)
O1 C3 C4 O2 . . 2.2(2)
C2 C3 C4 O2 . . -178.86(14)
O1 C3 C4 C5 . . -177.30(15)
C2 C3 C4 C5 . . 1.6(3)
O2 C4 C5 C6 . . 179.51(15)
C3 C4 C5 C6 . . -1.0(3)
C2 C1 C6 C5 . . 0.5(2)
C7 C1 C6 C5 . . 178.46(16)
C4 C5 C6 C1 . . 0.0(3)
N2 N1 C7 C1 . . -179.36(15)
C6 C1 C7 N1 . 1 -168.55(16)
C2 C1 C7 N1 . 1 9.4(3)
C6 C1 C7 N1 . . -168.55(16)
C2 C1 C7 N1 . . 9.4(3)
C9 N3 C8 N2 . . 171.47(17)
C9 N3 C8 S1 . . -7.6(3)
N1 N2 C8 N3 1 . -4.0(2)
N1 N2 C8 N3 . . -4.0(2)
N1 N2 C8 S1 1 . 175.21(13)
N1 N2 C8 S1 . . 175.21(13)
C8 N3 C9 C10 . . -99.4(2)
